data_2219246
loop_
_publ_author_name
'Liu, Wen-Yan'
'Zhou, Hu'
'Guo, Ji-Xi'
'Yuan, Ai-Hua'

_publ_section_title
;
 Bis[tris(ethane-1,2-diamine)nickel(II)] octacyanidomolybdate(IV)
 dihydrate
;
_journal_coeditor_code BR2077
_journal_issue 9
_journal_name_full 'Acta Crystallographica Section E'
_journal_page_first m1152
_journal_page_last m1153
_journal_paper_doi 10.1107/S1600536808024963
_journal_volume 64
_journal_year 2008
_chemical_formula_iupac '[Ni (C2 H8 N2)3]2 [Mo (C N)8], 2H2 O'
_chemical_formula_moiety '2(C6 H24 N6 Ni 2+), C8 Mo N8 4-, 2(H2 O)'
_chemical_formula_sum 'C20 H52 Mo N20 Ni2 O2'
_chemical_formula_weight 818.18
_chemical_name_systematic
;
Bis[tris(ethane-1,2-diamine)nickel(II)] octacyanidomolybdate(IV) dihydrate
;
_space_group_IT_number 4
_symmetry_cell_setting monoclinic
_symmetry_space_group_name_Hall 'P 2yb'
_symmetry_space_group_name_H-M 'P 1 21 1'
_atom_sites_solution_hydrogens geom
_atom_sites_solution_primary direct
_atom_sites_solution_secondary difmap
_audit_creation_method SHELXL-97
_cell_angle_alpha 90.00
_cell_angle_beta 106.6830(10)
_cell_angle_gamma 90.00
_cell_formula_units_Z 2
_cell_length_a 10.1765(3)
_cell_length_b 12.2178(2)
_cell_length_c 15.8932(3)
_cell_measurement_reflns_used 4517
_cell_measurement_temperature 153(2)
_cell_measurement_theta_max 25.47
_cell_measurement_theta_min 2.13
_cell_volume 1892.89(7)
_computing_cell_refinement 'SMART (Bruker, 2000)'
_computing_data_collection 'SMART (Bruker, 2000)'
_computing_data_reduction 'SAINT (Bruker, 2000)'
_computing_molecular_graphics 'SHELXTL (Sheldrick, 2008)'
_computing_publication_material 'SHELXTL (Sheldrick, 2008)'
_computing_structure_refinement 'SHELXTL (Sheldrick, 2008)'
_computing_structure_solution 'SHELXTL (Sheldrick, 2008)'
_diffrn_ambient_temperature 153(2)
_diffrn_measured_fraction_theta_full 0.997
_diffrn_measured_fraction_theta_max 0.997
_diffrn_measurement_device_type 'Bruker SMART APEX CCD'
_diffrn_measurement_method '\f and \w'
_diffrn_radiation_monochromator graphite
_diffrn_radiation_source 'sealed tube'
_diffrn_radiation_type MoK\a
_diffrn_radiation_wavelength 0.71073
_diffrn_reflns_av_R_equivalents 0.0479
_diffrn_reflns_av_sigmaI/netI 0.0556
_diffrn_reflns_limit_h_max 12
_diffrn_reflns_limit_h_min -12
_diffrn_reflns_limit_k_max 13
_diffrn_reflns_limit_k_min -15
_diffrn_reflns_limit_l_max 19
_diffrn_reflns_limit_l_min -19
_diffrn_reflns_number 15991
_diffrn_reflns_theta_full 26.00
_diffrn_reflns_theta_max 26.00
_diffrn_reflns_theta_min 3.15
_exptl_absorpt_coefficient_mu 1.359
_exptl_absorpt_correction_T_max 0.72
_exptl_absorpt_correction_T_min 0.67
_exptl_absorpt_correction_type multi-scan
_exptl_absorpt_process_details '(SADABS; Bruker, 2000)'
_exptl_crystal_colour yellow
_exptl_crystal_density_diffrn 1.435
_exptl_crystal_density_method 'not measured'
_exptl_crystal_description pale
_exptl_crystal_F_000 852
_exptl_crystal_size_max 0.30
_exptl_crystal_size_mid 0.26
_exptl_crystal_size_min 0.24
_refine_diff_density_max 0.475
_refine_diff_density_min -0.923
_refine_ls_abs_structure_details 'Flack (1983), 2876 Friedel pairs'
_refine_ls_abs_structure_Flack 0.024(19)
_refine_ls_extinction_method none
_refine_ls_goodness_of_fit_ref 1.091
_refine_ls_hydrogen_treatment constr
_refine_ls_matrix_type full
_refine_ls_number_parameters 433
_refine_ls_number_reflns 6779
_refine_ls_number_restraints 1
_refine_ls_restrained_S_all 1.091
_refine_ls_R_factor_all 0.0556
_refine_ls_R_factor_gt 0.0519
_refine_ls_shift/su_max 0.000
_refine_ls_shift/su_mean 0.000
_refine_ls_structure_factor_coef Fsqd
_refine_ls_weighting_details 'calc w=1/[\s^2^(Fo^2^)+(0.07P)^2^+1.99P] where P=(Fo^2^+2Fc^2^)/3'
_refine_ls_weighting_scheme calc
_refine_ls_wR_factor_gt 0.1207
_refine_ls_wR_factor_ref 0.1216
_reflns_number_gt 6292
_reflns_number_total 6779
_reflns_threshold_expression I>\2s(I)
_cod_data_source_file br2077.cif
_cod_data_source_block I
_cod_depositor_comments
;
The following automatic conversions were performed:
'_symmetry_cell_setting' value 'Monoclinic' changed to 'monoclinic'
according to '/home/saulius/struct/CIF-dictionaries/cif_core.dic'
dictionary named 'cif_core.dic' version 2.4.1 from 2010-06-29.

Automatic conversion script
Id: cif_fix_enum 1527 2010-12-29 10:47:43Z saulius 

The following automatic conversions were performed:

'_symmetry_cell_setting' value 'Monoclinic' changed to 'monoclinic'
according to /home/saulius/struct/CIF-dictionaries/cif_core.dic
dictionary named 'cif_core.dic' version 2.4.1 from 2010-06-29.

Automatic conversion script
Id: cif_fix_values 1715 2011-07-08 13:25:40Z adriana 
;
_cod_original_sg_symbol_H-M 'P 21'
_cod_database_code 2219246
_cod_database_fobs_code 2219246

loop_
_symmetry_equiv_pos_as_xyz
'x, y, z'
'-x, y+1/2, -z'

loop_
_atom_site_type_symbol
_atom_site_label
_atom_site_fract_x
_atom_site_fract_y
_atom_site_fract_z
_atom_site_U_iso_or_equiv
_atom_site_adp_type
_atom_site_calc_flag
_atom_site_refinement_flags
_atom_site_occupancy
C C1 0.7021(6) 0.2552(5) 0.9316(4) 0.0195(12) Uani d . 1
C C2 0.8354(6) 0.2524(6) 0.7410(4) 0.0241(13) Uani d . 1
C C3 0.8353(6) 0.3887(5) 0.8634(4) 0.0189(12) Uani d . 1
C C4 0.6661(7) 0.4211(6) 0.7016(4) 0.0278(14) Uani d . 1
C C5 0.5555(6) 0.4260(6) 0.8268(4) 0.0199(12) Uani d . 1
C C6 0.5563(6) 0.2339(6) 0.6619(4) 0.0289(14) Uani d . 1
C C7 0.4715(7) 0.2262(5) 0.7999(4) 0.0264(14) Uani d . 1
C C8 0.7056(7) 0.1166(6) 0.8070(4) 0.0287(14) Uani d . 1
C C9 0.0508(5) 0.2749(6) 0.1559(4) 0.0248(14) Uani d . 1
H H9C -0.0161 0.2162 0.1310 0.030 Uiso calc R 1
H H9D 0.0106 0.3235 0.1919 0.030 Uiso calc R 1
C C10 0.1825(7) 0.2257(6) 0.2122(4) 0.0271(14) Uani d . 1
H H10C 0.2469 0.2845 0.2406 0.032 Uiso calc R 1
H H10D 0.1638 0.1798 0.2588 0.032 Uiso calc R 1
C C11 0.1076(6) 0.0854(5) -0.1054(4) 0.0243(13) Uani d . 1
H H11C 0.1146 0.1382 -0.1511 0.029 Uiso calc R 1
H H11D 0.0442 0.0259 -0.1338 0.029 Uiso calc R 1
C C12 0.2488(7) 0.0386(5) -0.0584(4) 0.0253(14) Uani d . 1
H H12C 0.2398 -0.0189 -0.0165 0.030 Uiso calc R 1
H H12D 0.2896 0.0050 -0.1017 0.030 Uiso calc R 1
C C13 0.2762(8) 0.4470(6) -0.0335(5) 0.0325(15) Uani d . 1
H H13C 0.2183 0.4868 -0.0032 0.039 Uiso calc R 1
H H13D 0.2901 0.4949 -0.0805 0.039 Uiso calc R 1
C C14 0.4120(7) 0.4211(6) 0.0306(6) 0.0356(17) Uani d . 1
H H14C 0.4735 0.3876 -0.0005 0.043 Uiso calc R 1
H H14D 0.4555 0.4891 0.0594 0.043 Uiso calc R 1
C C15 0.0575(8) 0.5073(7) 0.6690(5) 0.0371(17) Uani d . 1
H H15C -0.0142 0.4691 0.6229 0.045 Uiso calc R 1
H H15D 0.0181 0.5276 0.7170 0.045 Uiso calc R 1
C C16 0.1786(7) 0.4333(7) 0.7037(5) 0.0345(16) Uani d . 1
H H16C 0.2331 0.4602 0.7620 0.041 Uiso calc R 1
H H16D 0.1453 0.3590 0.7117 0.041 Uiso calc R 1
C C17 0.3069(7) 0.4275(7) 0.4299(5) 0.0364(17) Uani d . 1
H H17C 0.3547 0.4193 0.3842 0.044 Uiso calc R 1
H H17D 0.3046 0.3551 0.4575 0.044 Uiso calc R 1
C C18 0.3033(7) 0.8036(6) 0.5511(5) 0.0324(15) Uani d . 1
H H18C 0.2475 0.8442 0.5825 0.039 Uiso calc R 1
H H18D 0.3332 0.8563 0.5129 0.039 Uiso calc R 1
C C19 0.4256(7) 0.7580(6) 0.6159(5) 0.0330(17) Uani d . 1
H H19C 0.4603 0.8126 0.6631 0.040 Uiso calc R 1
H H19D 0.4981 0.7460 0.5867 0.040 Uiso calc R 1
C C20 0.1658(7) 0.4669(7) 0.3898(5) 0.0370(17) Uani d . 1
H H20C 0.1142 0.4126 0.3466 0.044 Uiso calc R 1
H H20D 0.1680 0.5366 0.3586 0.044 Uiso calc R 1
Mo Mo1 0.66541(4) 0.28850(4) 0.79163(3) 0.01679(12) Uani d . 1
N N1 0.7199(6) 0.2377(5) 1.0040(4) 0.0301(12) Uani d . 1
N N2 0.9261(6) 0.2312(6) 0.7138(4) 0.0340(13) Uani d . 1
N N3 0.9209(5) 0.4433(5) 0.9004(4) 0.0268(12) Uani d . 1
N N4 0.6622(7) 0.4940(6) 0.6546(4) 0.0396(15) Uani d . 1
N N5 0.4988(6) 0.5007(5) 0.8419(4) 0.0284(12) Uani d . 1
N N6 0.5011(6) 0.2020(7) 0.5923(4) 0.0424(17) Uani d . 1
N N7 0.3659(6) 0.1947(6) 0.8043(4) 0.0324(14) Uani d . 1
N N8 0.7278(6) 0.0243(5) 0.8114(4) 0.0334(13) Uani d . 1
N N9 0.0806(5) 0.3382(4) 0.0843(3) 0.0198(10) Uani d . 1
H H9A 0.1197 0.4044 0.1051 0.024 Uiso calc R 1
H H9B 0.0011 0.3511 0.0401 0.024 Uiso calc R 1
N N10 0.2435(5) 0.1588(5) 0.1566(3) 0.0233(11) Uani d . 1
H H10A 0.2006 0.0918 0.1463 0.028 Uiso calc R 1
H H10B 0.3351 0.1474 0.1844 0.028 Uiso calc R 1
N N11 0.0556(6) 0.1416(5) -0.0374(3) 0.0250(12) Uani d . 1
H H11A 0.0319 0.0911 -0.0014 0.030 Uiso calc R 1
H H11B -0.0201 0.1836 -0.0637 0.030 Uiso calc R 1
N N12 0.3389(5) 0.1272(4) -0.0107(3) 0.0205(11) Uani d . 1
H H12A 0.3809 0.1614 -0.0476 0.025 Uiso calc R 1
H H12B 0.4059 0.0983 0.0358 0.025 Uiso calc R 1
N N13 0.2079(6) 0.3480(4) -0.0718(4) 0.0240(11) Uani d . 1
H H13A 0.2509 0.3175 -0.1097 0.029 Uiso calc R 1
H H13B 0.1179 0.3619 -0.1020 0.029 Uiso calc R 1
N N14 0.3906(5) 0.3450(5) 0.0966(4) 0.0260(11) Uani d . 1
H H14A 0.3734 0.3833 0.1421 0.031 Uiso calc R 1
H H14B 0.4679 0.3031 0.1189 0.031 Uiso calc R 1
N N15 0.1003(6) 0.6013(5) 0.6341(4) 0.0349(14) Uani d . 1
H H15A 0.1393 0.6491 0.6791 0.042 Uiso calc R 1
H H15B 0.0250 0.6352 0.5971 0.042 Uiso calc R 1
N N16 0.2683(6) 0.4264(5) 0.6456(4) 0.0305(13) Uani d . 1
H H16A 0.2469 0.3647 0.6111 0.037 Uiso calc R 1
H H16B 0.3583 0.4210 0.6789 0.037 Uiso calc R 1
N N17 0.0968(5) 0.4836(5) 0.4593(4) 0.0298(13) Uani d . 1
H H17A 0.0728 0.4175 0.4784 0.036 Uiso calc R 1
H H17B 0.0188 0.5252 0.4384 0.036 Uiso calc R 1
N N18 0.3814(5) 0.5073(5) 0.4973(4) 0.0286(13) Uani d . 1
H H18A 0.4137 0.5642 0.4709 0.034 Uiso calc R 1
H H18B 0.4550 0.4738 0.5363 0.034 Uiso calc R 1
N N19 0.2186(6) 0.7195(6) 0.4965(4) 0.0381(15) Uani d . 1
H H19A 0.2433 0.7116 0.4455 0.046 Uiso calc R 1
H H19B 0.1280 0.7405 0.4817 0.046 Uiso calc R 1
N N20 0.4008(6) 0.6538(6) 0.6563(4) 0.0379(15) Uani d . 1
H H20A 0.3753 0.6677 0.7063 0.046 Uiso calc R 1
H H20B 0.4798 0.6126 0.6716 0.046 Uiso calc R 1
Ni Ni1 0.22011(7) 0.24205(6) 0.03593(5) 0.01682(16) Uani d . 1
Ni Ni2 0.24281(8) 0.56721(7) 0.56448(5) 0.02290(19) Uani d . 1
O O1 0.1546(14) 0.8476(13) 0.7207(9) 0.043(5) Uani d P 0.395(18)
H H1B 0.2345 0.8488 0.7568 0.052 Uiso d PR 0.395(18)
H H1C 0.1500 0.8944 0.6804 0.052 Uiso d PR 0.395(18)
O O2 0.7361(13) 0.6346(12) 0.5413(9) 0.041(5) Uani d P 0.410(18)
H H2D 0.6725 0.6587 0.5612 0.050 Uiso d PR 0.410(18)
H H2A 0.7418 0.6743 0.4986 0.050 Uiso d PR 0.410(18)
O O3 0.3445(12) 0.7066(11) 0.8378(7) 0.032(4) Uani d P 0.392(16)
H H3B 0.2721 0.7450 0.8289 0.038 Uiso d PR 0.392(16)
H H3C 0.3339 0.6467 0.8623 0.038 Uiso d PR 0.392(16)
O O4 0.1011(13) 0.2511(13) 0.5281(9) 0.044(5) Uani d P 0.399(17)
H H4A 0.1079 0.1929 0.5583 0.052 Uiso d PR 0.399(17)
H H4C 0.1316 0.2397 0.4845 0.052 Uiso d PR 0.399(17)
O O5 0.1340(13) 0.1064(12) 0.6782(9) 0.042(4) Uani d P 0.404(17)
H H5A 0.0736 0.1221 0.7037 0.050 Uiso d PR 0.404(17)
H H5C 0.2134 0.1161 0.7136 0.050 Uiso d PR 0.404(17)

loop_
_atom_site_aniso_label
_atom_site_aniso_U_11
_atom_site_aniso_U_22
_atom_site_aniso_U_33
_atom_site_aniso_U_12
_atom_site_aniso_U_13
_atom_site_aniso_U_23
C1 0.023(3) 0.018(3) 0.018(3) -0.005(2) 0.007(2) 0.000(2)
C2 0.022(3) 0.021(3) 0.027(3) -0.008(2) 0.004(2) 0.001(2)
C3 0.027(3) 0.010(3) 0.020(3) -0.002(2) 0.007(2) 0.007(2)
C4 0.034(3) 0.026(4) 0.021(3) -0.006(3) 0.003(3) 0.010(3)
C5 0.015(2) 0.024(3) 0.022(3) -0.002(2) 0.007(2) 0.005(2)
C6 0.026(3) 0.036(4) 0.024(3) -0.014(3) 0.004(3) 0.008(3)
C7 0.031(3) 0.019(3) 0.028(3) -0.008(3) 0.006(3) 0.004(3)
C8 0.038(4) 0.026(4) 0.024(3) 0.007(3) 0.013(3) 0.006(3)
C9 0.013(2) 0.037(4) 0.029(3) 0.001(2) 0.013(2) 0.009(3)
C10 0.040(4) 0.024(4) 0.020(3) 0.007(3) 0.012(3) 0.007(3)
C11 0.029(3) 0.023(3) 0.021(3) -0.002(2) 0.007(2) -0.007(2)
C12 0.036(3) 0.017(3) 0.026(3) 0.002(2) 0.014(3) 0.002(2)
C13 0.039(4) 0.024(4) 0.041(4) -0.006(3) 0.021(3) 0.002(3)
C14 0.025(3) 0.027(4) 0.062(5) -0.006(3) 0.023(3) 0.000(3)
C15 0.042(4) 0.038(4) 0.037(4) 0.008(3) 0.020(3) 0.013(3)
C16 0.032(4) 0.036(4) 0.038(4) -0.008(3) 0.014(3) 0.009(3)
C17 0.034(4) 0.042(4) 0.035(4) 0.015(3) 0.014(3) -0.011(3)
C18 0.043(4) 0.021(4) 0.034(3) 0.001(3) 0.013(3) -0.010(3)
C19 0.032(3) 0.030(4) 0.038(4) -0.016(3) 0.010(3) -0.022(3)
C20 0.031(3) 0.045(5) 0.031(4) 0.003(3) 0.001(3) -0.009(3)
Mo1 0.0170(2) 0.0178(2) 0.0146(2) -0.0064(2) 0.00296(16) 0.0014(2)
N1 0.044(3) 0.021(3) 0.023(3) -0.003(3) 0.006(2) 0.007(2)
N2 0.027(3) 0.042(4) 0.038(3) -0.014(3) 0.016(2) -0.009(3)
N3 0.026(3) 0.023(3) 0.029(3) 0.003(2) 0.004(2) -0.001(2)
N4 0.039(3) 0.049(4) 0.030(3) -0.013(3) 0.009(3) 0.007(3)
N5 0.028(3) 0.030(3) 0.028(3) -0.005(2) 0.009(2) -0.003(2)
N6 0.028(3) 0.073(5) 0.024(3) -0.015(3) 0.003(2) -0.003(3)
N7 0.025(3) 0.047(4) 0.028(3) -0.020(3) 0.011(2) -0.007(3)
N8 0.045(3) 0.023(3) 0.036(3) -0.005(3) 0.018(3) 0.005(2)
N9 0.028(3) 0.014(2) 0.020(3) 0.003(2) 0.011(2) 0.000(2)
N10 0.027(3) 0.020(3) 0.024(3) 0.001(2) 0.009(2) -0.003(2)
N11 0.028(3) 0.026(3) 0.020(3) -0.001(2) 0.007(2) -0.006(2)
N12 0.020(2) 0.017(3) 0.024(3) 0.003(2) 0.005(2) -0.003(2)
N13 0.032(3) 0.019(3) 0.026(3) 0.002(2) 0.017(2) 0.004(2)
N14 0.014(2) 0.028(3) 0.036(3) -0.003(2) 0.007(2) -0.005(2)
N15 0.041(3) 0.036(4) 0.032(3) -0.014(3) 0.018(3) -0.007(3)
N16 0.025(3) 0.042(4) 0.021(3) 0.000(2) -0.001(2) 0.000(2)
N17 0.017(2) 0.037(3) 0.030(3) 0.000(2) -0.001(2) -0.005(2)
N18 0.010(2) 0.048(4) 0.028(3) 0.002(2) 0.007(2) -0.007(3)
N19 0.038(3) 0.047(4) 0.028(3) -0.001(3) 0.006(3) 0.006(3)
N20 0.035(3) 0.060(5) 0.020(3) -0.011(3) 0.011(3) -0.014(3)
Ni1 0.0161(3) 0.0141(3) 0.0214(4) 0.0003(3) 0.0072(3) -0.0002(3)
Ni2 0.0217(4) 0.0281(4) 0.0188(4) -0.0018(3) 0.0057(3) -0.0039(3)
O1 0.038(7) 0.048(9) 0.032(7) 0.007(6) -0.008(6) 0.005(6)
O2 0.032(6) 0.044(9) 0.034(7) 0.002(5) -0.014(5) 0.015(6)
O3 0.029(6) 0.046(8) 0.024(6) 0.017(5) 0.014(5) 0.006(5)
O4 0.038(7) 0.044(9) 0.044(8) -0.001(6) 0.003(6) 0.005(6)
O5 0.037(7) 0.051(9) 0.038(7) -0.012(6) 0.012(6) -0.013(6)

loop_
_atom_type_symbol
_atom_type_description
_atom_type_scat_dispersion_real
_atom_type_scat_dispersion_imag
_atom_type_scat_source
C C 0.0033 0.0016 'International Tables Vol C Tables 4.2.6.8 and 6.1.1.4'
H H 0.0000 0.0000 'International Tables Vol C Tables 4.2.6.8 and 6.1.1.4'
Mo Mo -1.6832 0.6857 'International Tables Vol C Tables 4.2.6.8 and 6.1.1.4'
N N 0.0061 0.0033 'International Tables Vol C Tables 4.2.6.8 and 6.1.1.4'
Ni Ni 0.3393 1.1124 'International Tables Vol C Tables 4.2.6.8 and 6.1.1.4'
O O 0.0106 0.0060 'International Tables Vol C Tables 4.2.6.8 and 6.1.1.4'

loop_
_geom_angle_atom_site_label_1
_geom_angle_atom_site_label_2
_geom_angle_atom_site_label_3
_geom_angle
N1 C1 Mo1 179.4(5)
N2 C2 Mo1 178.8(6)
N3 C3 Mo1 177.9(5)
N4 C4 Mo1 177.1(7)
N5 C5 Mo1 176.7(6)
N6 C6 Mo1 177.7(7)
N7 C7 Mo1 178.6(6)
N8 C8 Mo1 176.8(6)
N9 C9 C10 108.7(5)
N9 C9 H9C 109.9
C10 C9 H9C 109.9
N9 C9 H9D 109.9
C10 C9 H9D 109.9
H9C C9 H9D 108.3
N10 C10 C9 108.9(5)
N10 C10 H10C 109.9
C9 C10 H10C 109.9
N10 C10 H10D 109.9
C9 C10 H10D 109.9
H10C C10 H10D 108.3
N11 C11 C12 107.2(5)
N11 C11 H11C 110.3
C12 C11 H11C 110.3
N11 C11 H11D 110.3
C12 C11 H11D 110.3
H11C C11 H11D 108.5
N12 C12 C11 109.5(5)
N12 C12 H12C 109.8
C11 C12 H12C 109.8
N12 C12 H12D 109.8
C11 C12 H12D 109.8
H12C C12 H12D 108.2
N13 C13 C14 110.4(6)
N13 C13 H13C 109.6
C14 C13 H13C 109.6
N13 C13 H13D 109.6
C14 C13 H13D 109.6
H13C C13 H13D 108.1
N14 C14 C13 108.9(5)
N14 C14 H14C 109.9
C13 C14 H14C 109.9
N14 C14 H14D 109.9
C13 C14 H14D 109.9
H14C C14 H14D 108.3
N15 C15 C16 108.9(6)
N15 C15 H15C 109.9
C16 C15 H15C 109.9
N15 C15 H15D 109.9
C16 C15 H15D 109.9
H15C C15 H15D 108.3
N16 C16 C15 113.3(6)
N16 C16 H16C 108.9
C15 C16 H16C 108.9
N16 C16 H16D 108.9
C15 C16 H16D 108.9
H16C C16 H16D 107.7
C20 C17 N18 109.3(6)
C20 C17 H17C 109.8
N18 C17 H17C 109.8
C20 C17 H17D 109.8
N18 C17 H17D 109.8
H17C C17 H17D 108.3
N19 C18 C19 112.6(6)
N19 C18 H18C 109.1
C19 C18 H18C 109.1
N19 C18 H18D 109.1
C19 C18 H18D 109.1
H18C C18 H18D 107.8
C18 C19 N20 114.4(6)
C18 C19 H19C 108.7
N20 C19 H19C 108.7
C18 C19 H19D 108.7
N20 C19 H19D 108.7
H19C C19 H19D 107.6
C17 C20 N17 109.5(6)
C17 C20 H20C 109.8
N17 C20 H20C 109.8
C17 C20 H20D 109.8
N17 C20 H20D 109.8
H20C C20 H20D 108.2
C8 Mo1 C6 80.5(3)
C8 Mo1 C2 72.2(3)
C6 Mo1 C2 80.0(2)
C8 Mo1 C7 78.1(3)
C6 Mo1 C7 73.7(2)
C2 Mo1 C7 143.0(3)
C8 Mo1 C3 113.5(2)
C6 Mo1 C3 143.0(2)
C2 Mo1 C3 72.9(2)
C7 Mo1 C3 141.0(2)
C8 Mo1 C4 140.7(3)
C6 Mo1 C4 72.3(3)
C2 Mo1 C4 75.5(3)
C7 Mo1 C4 118.8(3)
C3 Mo1 C4 76.7(2)
C8 Mo1 C5 145.4(2)
C6 Mo1 C5 108.9(3)
C2 Mo1 C5 141.3(2)
C7 Mo1 C5 73.1(2)
C3 Mo1 C5 79.6(2)
C4 Mo1 C5 72.0(3)
C8 Mo1 C1 74.3(2)
C6 Mo1 C1 144.0(2)
C2 Mo1 C1 114.9(2)
C7 Mo1 C1 76.4(2)
C3 Mo1 C1 72.0(2)
C4 Mo1 C1 141.3(2)
C5 Mo1 C1 80.4(2)
C9 N9 Ni1 107.0(4)
C9 N9 H9A 110.3
Ni1 N9 H9A 110.3
C9 N9 H9B 110.3
Ni1 N9 H9B 110.3
H9A N9 H9B 108.6
C10 N10 Ni1 108.7(4)
C10 N10 H10A 110.0
Ni1 N10 H10A 110.0
C10 N10 H10B 110.0
Ni1 N10 H10B 110.0
H10A N10 H10B 108.3
C11 N11 Ni1 105.9(4)
C11 N11 H11A 110.6
Ni1 N11 H11A 110.6
C11 N11 H11B 110.6
Ni1 N11 H11B 110.6
H11A N11 H11B 108.7
C12 N12 Ni1 109.4(4)
C12 N12 H12A 109.8
Ni1 N12 H12A 109.8
C12 N12 H12B 109.8
Ni1 N12 H12B 109.8
H12A N12 H12B 108.2
C13 N13 Ni1 105.2(4)
C13 N13 H13A 110.7
Ni1 N13 H13A 110.7
C13 N13 H13B 110.7
Ni1 N13 H13B 110.7
H13A N13 H13B 108.8
C14 N14 Ni1 108.6(4)
C14 N14 H14A 110.0
Ni1 N14 H14A 110.0
C14 N14 H14B 110.0
Ni1 N14 H14B 110.0
H14A N14 H14B 108.3
C15 N15 Ni2 112.7(5)
C15 N15 H15A 109.0
Ni2 N15 H15A 109.0
C15 N15 H15B 109.0
Ni2 N15 H15B 109.0
H15A N15 H15B 107.8
C16 N16 Ni2 110.1(5)
C16 N16 H16A 109.6
Ni2 N16 H16A 109.6
C16 N16 H16B 109.6
Ni2 N16 H16B 109.6
H16A N16 H16B 108.1
C20 N17 Ni2 106.0(4)
C20 N17 H17A 110.5
Ni2 N17 H17A 110.5
C20 N17 H17B 110.5
Ni2 N17 H17B 110.5
H17A N17 H17B 108.7
C17 N18 Ni2 108.2(4)
C17 N18 H18A 110.1
Ni2 N18 H18A 110.1
C17 N18 H18B 110.1
Ni2 N18 H18B 110.1
H18A N18 H18B 108.4
C18 N19 Ni2 110.6(4)
C18 N19 H19A 109.5
Ni2 N19 H19A 109.5
C18 N19 H19B 109.5
Ni2 N19 H19B 109.5
H19A N19 H19B 108.1
C19 N20 Ni2 108.7(4)
C19 N20 H20A 109.9
Ni2 N20 H20A 109.9
C19 N20 H20B 109.9
Ni2 N20 H20B 109.9
H20A N20 H20B 108.3
N12 Ni1 N13 91.7(2)
N12 Ni1 N10 94.1(2)
N13 Ni1 N10 170.7(2)
N12 Ni1 N11 82.2(2)
N13 Ni1 N11 93.2(2)
N10 Ni1 N11 94.9(2)
N12 Ni1 N14 94.4(2)
N13 Ni1 N14 81.8(2)
N10 Ni1 N14 90.5(2)
N11 Ni1 N14 173.8(2)
N12 Ni1 N9 171.5(2)
N13 Ni1 N9 93.6(2)
N10 Ni1 N9 81.6(2)
N11 Ni1 N9 90.8(2)
N14 Ni1 N9 92.9(2)
N15 Ni2 N20 92.3(2)
N15 Ni2 N16 79.8(3)
N20 Ni2 N16 92.9(3)
N15 Ni2 N18 171.3(3)
N20 Ni2 N18 92.1(2)
N16 Ni2 N18 92.4(2)
N15 Ni2 N19 95.6(3)
N20 Ni2 N19 82.4(3)
N16 Ni2 N19 173.3(3)
N18 Ni2 N19 92.5(3)
N15 Ni2 N17 94.4(2)
N20 Ni2 N17 172.6(2)
N16 Ni2 N17 91.4(2)
N18 Ni2 N17 81.7(2)
N19 Ni2 N17 93.8(2)
H1B O1 H1C 109.5
H2D O2 H2A 109.5
H3B O3 H3C 109.5
H4A O4 H4C 109.5
H5A O5 H5C 109.5

loop_
_geom_bond_atom_site_label_1
_geom_bond_atom_site_label_2
_geom_bond_distance
C1 N1 1.133(8)
C1 Mo1 2.185(6)
C2 N2 1.155(9)
C2 Mo1 2.153(6)
C3 N3 1.121(8)
C3 Mo1 2.158(6)
C4 N4 1.156(9)
C4 Mo1 2.162(6)
C5 N5 1.142(9)
C5 Mo1 2.178(7)
C6 N6 1.156(9)
C6 Mo1 2.148(7)
C7 N7 1.162(9)
C7 Mo1 2.154(6)
C8 N8 1.148(9)
C8 Mo1 2.141(7)
C9 N9 1.478(8)
C9 C10 1.506(8)
C9 H9C 0.9900
C9 H9D 0.9900
C10 N10 1.466(8)
C10 H10C 0.9900
C10 H10D 0.9900
C11 N11 1.498(8)
C11 C12 1.528(9)
C11 H11C 0.9900
C11 H11D 0.9900
C12 N12 1.479(8)
C12 H12C 0.9900
C12 H12D 0.9900
C13 N13 1.440(9)
C13 C14 1.496(11)
C13 H13C 0.9900
C13 H13D 0.9900
C14 N14 1.465(9)
C14 H14C 0.9900
C14 H14D 0.9900
C15 N15 1.399(9)
C15 C16 1.500(10)
C15 H15C 0.9900
C15 H15D 0.9900
C16 N16 1.476(9)
C16 H16C 0.9900
C16 H16D 0.9900
C17 C20 1.474(10)
C17 N18 1.485(9)
C17 H17C 0.9900
C17 H17D 0.9900
C18 N19 1.457(9)
C18 C19 1.479(10)
C18 H18C 0.9900
C18 H18D 0.9900
C19 N20 1.479(10)
C19 H19C 0.9900
C19 H19D 0.9900
C20 N17 1.483(9)
C20 H20C 0.9900
C20 H20D 0.9900
N9 Ni1 2.148(5)
N9 H9A 0.9200
N9 H9B 0.9200
N10 Ni1 2.123(6)
N10 H10A 0.9200
N10 H10B 0.9200
N11 Ni1 2.132(5)
N11 H11A 0.9200
N11 H11B 0.9200
N12 Ni1 2.120(5)
N12 H12A 0.9200
N12 H12B 0.9200
N13 Ni1 2.121(5)
N13 H13A 0.9200
N13 H13B 0.9200
N14 Ni1 2.135(5)
N14 H14A 0.9200
N14 H14B 0.9200
N15 Ni2 2.103(6)
N15 H15A 0.9200
N15 H15B 0.9200
N16 Ni2 2.120(6)
N16 H16A 0.9200
N16 H16B 0.9200
N17 Ni2 2.149(5)
N17 H17A 0.9200
N17 H17B 0.9200
N18 Ni2 2.129(5)
N18 H18A 0.9200
N18 H18B 0.9200
N19 Ni2 2.131(7)
N19 H19A 0.9200
N19 H19B 0.9200
N20 Ni2 2.118(6)
N20 H20A 0.9200
N20 H20B 0.9200
O1 H1B 0.8500
O1 H1C 0.8501
O2 H2D 0.8499
O2 H2A 0.8500
O3 H3B 0.8500
O3 H3C 0.8500
O4 H4A 0.8499
O4 H4C 0.8500
O5 H5A 0.8500
O5 H5C 0.8500

loop_
_geom_hbond_atom_site_label_D
_geom_hbond_atom_site_label_H
_geom_hbond_atom_site_label_A
_geom_hbond_site_symmetry_A
_geom_hbond_distance_DH
_geom_hbond_distance_HA
_geom_hbond_distance_DA
_geom_hbond_angle_DHA
N9 H9A N8 2_656 0.92 2.27 3.140(8) 158.7
N9 H9B N3 1_454 0.92 2.41 3.179(7) 140.6
N10 H10A N3 2_646 0.92 2.20 3.111(8) 170.1
N10 H10B N5 2_646 0.92 2.58 3.252(8) 130.4
N11 H11A N3 2_646 0.92 2.37 3.219(8) 153.3
N12 H12A N7 1_554 0.92 2.35 3.141(8) 144.0
N12 H12B N5 2_646 0.92 2.25 3.126(8) 159.0
N13 H13A N7 1_554 0.92 2.53 3.434(8) 167.2
N13 H13B N3 1_454 0.92 2.25 3.056(8) 146.3
N14 H14A N8 2_656 0.92 2.24 3.066(8) 149.4
N14 H14B O3 2_646 0.92 2.18 3.099(15) 175.5
N15 H15A O1 . 0.92 2.51 3.290(16) 143.0
N15 H15B O4 2_556 0.92 2.48 3.342(16) 156.2
N16 H16A O4 . 0.92 2.18 3.023(16) 152.4
N17 H17A O4 . 0.92 2.17 3.040(17) 157.3
N17 H17B O5 2_556 0.92 2.28 3.097(14) 148.4
N18 H18A N6 2_656 0.92 2.26 3.177(10) 178.4
N18 H18B N4 . 0.92 2.40 3.216(8) 147.6
N19 H19A N2 2_656 0.92 2.63 3.246(8) 124.7
N19 H19B O4 2_556 0.92 2.30 3.187(15) 163.1
N20 H20A O3 . 0.92 2.25 3.165(12) 171.9
N20 H20B N4 . 0.92 2.43 3.306(10) 159.1
